data_7161133
loop_
_publ_author_name
'Kaboudin, Babak'
'Yadghybi, Abolfazl'
'Yanai, Hikaru'
'Fukaya, Haruhiko'
'Zhang, Tianjian'
'Gu, Yanlong'

_publ_section_title
;
 Chemo-, regio- and stereoselective synthesis of
 (<i>E</i>)-&#x3b3;,&#x3b3;-diarylvinylphosphonates from
 &#x3b1;-hydroxyallylphosphonates in TFA.
;
_journal_issue 19
_journal_name_full 'Organic &amp; biomolecular chemistry'
_journal_page_first 4104
_journal_page_last 4114
_journal_paper_doi 10.1039/d6ob00158k
_journal_volume 24
_journal_year 2026
_chemical_formula_moiety 'C20 H25 O5 P, 0.5[C4H10O]'
_chemical_formula_sum 'C22 H30 O5.5 P'
_chemical_formula_weight 413.43
_space_group_crystal_system monoclinic
_space_group_IT_number 14
_space_group_name_Hall '-P 2ybc'
_space_group_name_H-M_alt 'P 1 21/c 1'
_atom_sites_solution_hydrogens geom
_atom_sites_solution_primary dual
_audit_creation_date 2025-04-14
_audit_creation_method
;
Olex2 1.5-ac7-014
(compiled 2025.02.27 svn.r6f4c0eaf for Rigaku Oxford Diffraction, GUI svn.r7171)
;
_audit_update_record
;
2025-06-25 deposited with the CCDC.	2026-04-28 downloaded from the CCDC.
;
_cell_angle_alpha 90
_cell_angle_beta 97.3860(10)
_cell_angle_gamma 90
_cell_formula_units_Z 4
_cell_length_a 7.72620(10)
_cell_length_b 21.5894(2)
_cell_length_c 13.03730(10)
_cell_measurement_reflns_used 14748
_cell_measurement_temperature 100.01(10)
_cell_measurement_theta_max 74.1570
_cell_measurement_theta_min 3.9800
_cell_volume 2156.63(4)
_computing_cell_refinement 'CrysAlisPro 1.171.39.28b (Rigaku OD, 2015)'
_computing_data_collection 'CrysAlisPro 1.171.39.28b (Rigaku OD, 2015)'
_computing_data_reduction 'CrysAlisPro 1.171.39.28b (Rigaku OD, 2015)'
_computing_molecular_graphics 'Olex2 1.5-ac7-014 (Dolomanov et al., 2009)'
_computing_publication_material 'Olex2 1.5-ac7-014 (Dolomanov et al., 2009)'
_computing_structure_refinement 'SHELXL 2018/3 (Sheldrick, 2015)'
_computing_structure_solution 'SHELXT 2018/2 (Sheldrick, 2018)'
_diffrn_ambient_environment N~2~
_diffrn_ambient_temperature 100.01(10)
_diffrn_detector 'CCD plate'
_diffrn_measured_fraction_theta_full 0.999
_diffrn_measured_fraction_theta_max 0.988
_diffrn_measurement_details
;
List of Runs (angles in degrees, time in seconds):

  # Type    Start    End  Width  t~exp~   \w     \q     \k     \f   Frames
#--------------------------------------------------------------------------
  1  \w    -31.00   8.00   0.50    0.50    --    0.00 -82.00 -90.00   78
  2  \w     10.00  80.00   0.50    0.50    --    0.00  37.00  60.00  140
  3  \w    -29.00  31.00   0.50    0.50    --    0.00 -82.00  90.00  120
  4  \w    -24.00  31.00   0.50    0.50    --    0.00 -82.00 -30.00  110
  5  \w     -5.00  28.00   0.50    0.50    --    0.00 -82.00-150.00   66
  6  \w      9.00 122.00   0.50    0.50    --   95.80 -82.00 -30.00  226
  7  \w    134.00 165.00   0.50    0.50    --   95.80  45.00-150.00   62
  8  \w      6.00 126.00   0.50    0.50    --   95.80 -82.00  90.00  240
  9  \w     76.00 106.00   0.50    0.50    --   95.80  45.00-150.00   60
 10  \w     20.00 109.00   0.50    0.50    --   95.80 -61.00  90.00  178
 11  \w     80.00 115.00   0.50    0.50    --   95.80 -45.00-180.00   70
 12  \w     84.00 127.00   0.50    0.50    --   95.80 -82.00-180.00   86
 13  \w      9.00  34.00   0.50    0.50    --   95.80 -82.00 -90.00   50
 14  \w     71.00 110.00   0.50    0.50    --   95.80 -82.00 -90.00   78
 15  \w      7.00  44.00   0.50    0.50    --   95.80 -61.00-180.00   74
 16  \w     12.00 114.00   0.50    0.50    --   95.80 -61.00 -30.00  204
 17  \w     53.00 106.00   0.50    0.50    --   95.80 -61.00-180.00  106
 18  \w    100.00 163.00   0.50    0.50    --   95.80  30.00 120.00  126
 19  \w     18.00  74.00   0.50    0.50    --   95.80 -45.00-180.00  112
 20  \w     79.00 104.00   0.50    0.50    --   95.80 -82.00  30.00   50
 21  \w     87.00 119.00   0.50    0.50    --   95.80  82.00 120.00   64
 22  \w     87.00 170.00   0.50    0.50    --   95.80  82.00 150.00  166
 23  \w     91.00 185.00   0.50    0.50    --   95.80  30.00 -60.00  188
;
_diffrn_measurement_device 'four-circle diffractometer'
_diffrn_measurement_device_type 'XtaLAB AFC12 (RINC): Kappa single'
_diffrn_measurement_method '\w scans'
_diffrn_orient_matrix_type 'CrysAlisPro convention (1999,Acta A55,543-557)'
_diffrn_orient_matrix_UB_11 -0.0255368000
_diffrn_orient_matrix_UB_12 -0.0701184000
_diffrn_orient_matrix_UB_13 0.0140549000
_diffrn_orient_matrix_UB_21 0.1830474000
_diffrn_orient_matrix_UB_22 -0.0043678000
_diffrn_orient_matrix_UB_23 0.0622516000
_diffrn_orient_matrix_UB_31 -0.0791419000
_diffrn_orient_matrix_UB_32 0.0124964000
_diffrn_orient_matrix_UB_33 0.1006250000
_diffrn_radiation_monochromator graphite
_diffrn_radiation_probe x-ray
_diffrn_radiation_type 'Cu K\a'
_diffrn_radiation_wavelength 1.54184
_diffrn_reflns_av_R_equivalents 0.0476
_diffrn_reflns_av_unetI/netI 0.0287
_diffrn_reflns_Laue_measured_fraction_full 0.999
_diffrn_reflns_Laue_measured_fraction_max 0.988
_diffrn_reflns_limit_h_max 9
_diffrn_reflns_limit_h_min -9
_diffrn_reflns_limit_k_max 26
_diffrn_reflns_limit_k_min -26
_diffrn_reflns_limit_l_max 16
_diffrn_reflns_limit_l_min -13
_diffrn_reflns_number 21880
_diffrn_reflns_point_group_measured_fraction_full 0.999
_diffrn_reflns_point_group_measured_fraction_max 0.988
_diffrn_reflns_theta_full 67.684
_diffrn_reflns_theta_max 74.378
_diffrn_reflns_theta_min 3.985
_diffrn_source 'fine-focus sealed X-ray tube'
_diffrn_source_type 'Enhance (Cu) X-ray Source'
_exptl_absorpt_coefficient_mu 1.400
_exptl_absorpt_correction_T_max 1.00000
_exptl_absorpt_correction_T_min 0.73967
_exptl_absorpt_correction_type multi-scan
_exptl_absorpt_process_details
;
CrysAlisPro 1.171.39.28b (Rigaku Oxford Diffraction, 2015)
Empirical absorption correction using spherical harmonics,
 implemented in SCALE3 ABSPACK scaling algorithm.
;
_exptl_crystal_colour colourless
_exptl_crystal_colour_primary colourless
_exptl_crystal_density_diffrn 1.273
_exptl_crystal_description block
_exptl_crystal_F_000 884
_exptl_crystal_size_max 0.25
_exptl_crystal_size_mid 0.2
_exptl_crystal_size_min 0.1
_refine_diff_density_max 0.193
_refine_diff_density_min -0.445
_refine_diff_density_rms 0.055
_refine_ls_extinction_method none
_refine_ls_goodness_of_fit_ref 1.061
_refine_ls_hydrogen_treatment constr
_refine_ls_matrix_type full
_refine_ls_number_parameters 239
_refine_ls_number_reflns 4359
_refine_ls_number_restraints 0
_refine_ls_restrained_S_all 1.061
_refine_ls_R_factor_all 0.0407
_refine_ls_R_factor_gt 0.0393
_refine_ls_shift/su_max 0.001
_refine_ls_shift/su_mean 0.000
_refine_ls_structure_factor_coef Fsqd
_refine_ls_weighting_details 'w=1/[\s^2^(Fo^2^)+(0.0409P)^2^+1.5188P] where P=(Fo^2^+2Fc^2^)/3'
_refine_ls_weighting_scheme calc
_refine_ls_wR_factor_gt 0.0998
_refine_ls_wR_factor_ref 0.1007
_reflns_Friedel_coverage 0.000
_reflns_number_gt 4167
_reflns_number_total 4359
_reflns_threshold_expression 'I > 2\s(I)'
_cod_data_source_file d6ob00158k2.cif
_cod_data_source_block Y-33
_cod_depositor_comments 'Adding full bibliography for 7161133--7161134.cif.'
_cod_original_formula_sum 'C22 H30 O5.50 P'
_cod_database_code 7161133
_shelx_shelxl_version_number 2018/3
_shelx_space_group_comment
;
The symmetry employed for this shelxl refinement is uniquely defined
by the following loop, which should always be used as a source of
symmetry information in preference to the above space-group names.
They are only intended as comments.
;
_cell_oxdiff_angle_alpha 89.9991(8)
_cell_oxdiff_angle_beta 97.3685(10)
_cell_oxdiff_angle_gamma 90.0084(10)
_cell_oxdiff_length_a 7.72631(11)
_cell_oxdiff_length_b 21.5895(2)
_cell_oxdiff_length_c 13.03659(14)
_cell_oxdiff_measurement_reflns_used 14748
_cell_oxdiff_volume 2156.64(4)
_shelx_estimated_absorpt_t_max 0.873
_shelx_estimated_absorpt_t_min 0.721
_olex2_refinement_description
;
1. Fixed Uiso
 At 1.2 times of:
  All C(H) groups, All C(H,H) groups
 At 1.5 times of:
  All C(H,H,H) groups, All O(H) groups
2.a Ternary CH refined with riding coordinates:
 C3(H3)
2.b Secondary CH2 refined with riding coordinates:
 C17(H17A,H17B), C19(H19A,H19B)
2.c Aromatic/amide H refined with riding coordinates:
 C1(H1A), C2(H2), C5(H5), C6(H6), C7(H7), C8(H8), C9(H9), C11(H11), C13(H13),
 C14(H14)
2.d Idealised Me refined as rotating group:
 C16(H16A,H16B,H16C), C18(H18A,H18B,H18C), C20(H20A,H20B,H20C)
2.e Idealised tetrahedral OH refined as rotating group:
 O1(H1)
;
_smtbx_masks_void_probe_radius 1.2
_smtbx_masks_void_truncation_radius 1.2
_olex2_submission_special_instructions 'No special instructions were received'
_oxdiff_exptl_absorpt_empirical_details
;
Empirical correction (ABSPACK) includes:
- Absorption correction using spherical harmonics
- Frame scaling
;
_oxdiff_exptl_absorpt_empirical_full_max 4.478
_oxdiff_exptl_absorpt_empirical_full_min 0.348

loop_
_space_group_symop_operation_xyz
'x, y, z'
'-x, y+1/2, -z+1/2'
'-x, -y, -z'
'x, -y-1/2, z-1/2'

loop_
_atom_site_label
_atom_site_type_symbol
_atom_site_fract_x
_atom_site_fract_y
_atom_site_fract_z
_atom_site_U_iso_or_equiv
_atom_site_adp_type
_atom_site_occupancy
_atom_site_site_symmetry_order
_atom_site_calc_flag
_atom_site_refinement_flags_posn
_atom_site_refinement_flags_adp
_atom_site_refinement_flags_occupancy
_atom_site_disorder_assembly
_atom_site_disorder_group
P1 P 0.29972(5) 0.57769(2) 0.36856(3) 0.01455(10) Uani 1 1 d . . . . .
O1 O 0.44962(14) 0.82712(5) 0.66113(7) 0.0191(2) Uani 1 1 d . . . . .
H1 H 0.439853 0.857453 0.697808 0.029 Uiso 1 1 calc R U . . .
O2 O 0.35966(16) 0.88522(5) 0.24470(8) 0.0248(2) Uani 1 1 d . . . . .
O3 O 0.41525(13) 0.57693(4) 0.28678(7) 0.0180(2) Uani 1 1 d . . . . .
O4 O 0.30991(13) 0.52071(4) 0.44285(7) 0.0176(2) Uani 1 1 d . . . . .
O5 O 0.09986(14) 0.58022(5) 0.32631(8) 0.0243(2) Uani 1 1 d . . . . .
C1 C 0.3438(2) 0.63948(7) 0.45742(11) 0.0195(3) Uani 1 1 d . . . . .
H1A H 0.282665 0.641108 0.514333 0.023 Uiso 1 1 calc R U . . .
C2 C 0.45972(18) 0.68355(6) 0.44674(11) 0.0170(3) Uani 1 1 d . . . . .
H2 H 0.517035 0.683073 0.388230 0.020 Uiso 1 1 calc R U . . .
C3 C 0.50277(19) 0.73437(6) 0.52510(11) 0.0169(3) Uani 1 1 d . . . . .
H3 H 0.438743 0.725594 0.583649 0.020 Uiso 1 1 calc R U . . .
C4 C 0.69742(19) 0.73152(6) 0.56533(11) 0.0169(3) Uani 1 1 d . . . . .
C5 C 0.7539(2) 0.70690(7) 0.66247(11) 0.0217(3) Uani 1 1 d . . . . .
H5 H 0.672373 0.692773 0.703670 0.026 Uiso 1 1 calc R U . . .
C6 C 0.9308(2) 0.70321(8) 0.69859(12) 0.0261(3) Uani 1 1 d . . . . .
H6 H 0.966828 0.686733 0.763753 0.031 Uiso 1 1 calc R U . . .
C7 C 1.0539(2) 0.72393(7) 0.63802(13) 0.0259(3) Uani 1 1 d . . . . .
H7 H 1.172212 0.721692 0.662416 0.031 Uiso 1 1 calc R U . . .
C8 C 0.9986(2) 0.74814(7) 0.54033(13) 0.0260(3) Uani 1 1 d . . . . .
H8 H 1.080209 0.761818 0.498821 0.031 Uiso 1 1 calc R U . . .
C9 C 0.8219(2) 0.75184(7) 0.50499(12) 0.0213(3) Uani 1 1 d . . . . .
H9 H 0.785991 0.768211 0.439743 0.026 Uiso 1 1 calc R U . . .
C10 C 0.44930(18) 0.79879(6) 0.48566(11) 0.0161(3) Uani 1 1 d . . . . .
C11 C 0.42306(19) 0.81449(6) 0.38143(11) 0.0182(3) Uani 1 1 d . . . . .
H11 H 0.434580 0.784258 0.331944 0.022 Uiso 1 1 calc R U . . .
C12 C 0.37965(19) 0.87497(7) 0.34981(11) 0.0189(3) Uani 1 1 d . . . . .
C13 C 0.3624(2) 0.92025(7) 0.42332(11) 0.0208(3) Uani 1 1 d . . . . .
H13 H 0.335354 0.960757 0.402892 0.025 Uiso 1 1 calc R U . . .
C14 C 0.38573(19) 0.90469(7) 0.52804(11) 0.0199(3) Uani 1 1 d . . . . .
H14 H 0.372953 0.934978 0.577237 0.024 Uiso 1 1 calc R U . . .
C15 C 0.42768(18) 0.84472(7) 0.55966(10) 0.0161(3) Uani 1 1 d . . . . .
C16 C 0.3089(2) 0.94648(7) 0.21111(12) 0.0277(3) Uani 1 1 d . . . . .
H16A H 0.296193 0.948249 0.136946 0.042 Uiso 1 1 calc R U . . .
H16B H 0.396624 0.975472 0.239165 0.042 Uiso 1 1 calc R U . . .
H16C H 0.199739 0.956770 0.234700 0.042 Uiso 1 1 calc R U . . .
C17 C 0.2547(2) 0.45831(6) 0.40978(11) 0.0211(3) Uani 1 1 d . . . . .
H17A H 0.353854 0.434458 0.393240 0.025 Uiso 1 1 calc R U . . .
H17B H 0.168667 0.460217 0.348740 0.025 Uiso 1 1 calc R U . . .
C18 C 0.1777(2) 0.42878(7) 0.49729(14) 0.0311(4) Uani 1 1 d . . . . .
H18A H 0.143150 0.387126 0.478828 0.047 Uiso 1 1 calc R U . . .
H18B H 0.077635 0.452050 0.511485 0.047 Uiso 1 1 calc R U . . .
H18C H 0.263013 0.428215 0.557722 0.047 Uiso 1 1 calc R U . . .
C19 C 0.0423(2) 0.62416(9) 0.24347(15) 0.0354(4) Uani 1 1 d . . . . .
H19A H 0.081018 0.610590 0.179236 0.043 Uiso 1 1 calc R U . . .
H19B H 0.091597 0.664760 0.260563 0.043 Uiso 1 1 calc R U . . .
C20 C -0.1522(2) 0.62725(9) 0.23179(15) 0.0338(4) Uani 1 1 d . . . . .
H20A H -0.193136 0.654047 0.175071 0.051 Uiso 1 1 calc R U . . .
H20B H -0.188952 0.643175 0.294254 0.051 Uiso 1 1 calc R U . . .
H20C H -0.199584 0.586499 0.218536 0.051 Uiso 1 1 calc R U . . .

loop_
_atom_site_aniso_label
_atom_site_aniso_U_11
_atom_site_aniso_U_22
_atom_site_aniso_U_33
_atom_site_aniso_U_23
_atom_site_aniso_U_13
_atom_site_aniso_U_12
P1 0.01857(19) 0.01128(17) 0.01385(18) 0.00237(12) 0.00223(13) -0.00065(12)
O1 0.0263(5) 0.0172(5) 0.0140(5) -0.0025(4) 0.0031(4) 0.0026(4)
O2 0.0413(7) 0.0180(5) 0.0146(5) 0.0011(4) 0.0022(4) 0.0009(5)
O3 0.0218(5) 0.0175(5) 0.0147(5) 0.0013(4) 0.0031(4) -0.0012(4)
O4 0.0270(5) 0.0113(5) 0.0138(4) 0.0020(4) -0.0004(4) -0.0030(4)
O5 0.0194(5) 0.0268(6) 0.0261(6) 0.0148(4) 0.0003(4) -0.0013(4)
C1 0.0252(7) 0.0148(7) 0.0200(7) -0.0005(5) 0.0087(6) 0.0006(6)
C2 0.0198(7) 0.0149(6) 0.0168(6) -0.0005(5) 0.0042(5) 0.0021(5)
C3 0.0202(7) 0.0147(6) 0.0168(6) -0.0011(5) 0.0058(5) -0.0009(5)
C4 0.0202(7) 0.0115(6) 0.0196(7) -0.0025(5) 0.0041(5) 0.0006(5)
C5 0.0245(7) 0.0209(7) 0.0204(7) -0.0008(6) 0.0049(6) 0.0013(6)
C6 0.0281(8) 0.0267(8) 0.0228(7) -0.0013(6) 0.0004(6) 0.0048(6)
C7 0.0216(7) 0.0242(8) 0.0314(8) -0.0063(6) 0.0020(6) 0.0025(6)
C8 0.0226(8) 0.0234(8) 0.0337(8) -0.0007(6) 0.0097(6) -0.0012(6)
C9 0.0226(7) 0.0187(7) 0.0232(7) 0.0020(6) 0.0054(6) -0.0003(6)
C10 0.0156(6) 0.0144(6) 0.0185(7) -0.0017(5) 0.0037(5) -0.0013(5)
C11 0.0220(7) 0.0153(7) 0.0176(7) -0.0039(5) 0.0038(5) -0.0015(5)
C12 0.0219(7) 0.0196(7) 0.0150(6) 0.0003(5) 0.0011(5) -0.0015(6)
C13 0.0265(8) 0.0150(7) 0.0205(7) -0.0004(5) 0.0012(6) 0.0022(5)
C14 0.0243(7) 0.0168(7) 0.0187(7) -0.0045(5) 0.0029(6) 0.0027(6)
C15 0.0158(6) 0.0177(7) 0.0145(6) -0.0016(5) 0.0013(5) -0.0001(5)
C16 0.0421(10) 0.0213(8) 0.0198(7) 0.0053(6) 0.0041(7) 0.0037(7)
C17 0.0322(8) 0.0109(6) 0.0202(7) -0.0019(5) 0.0042(6) -0.0026(6)
C18 0.0422(10) 0.0143(7) 0.0410(10) 0.0012(7) 0.0219(8) -0.0017(7)
C19 0.0235(8) 0.0412(10) 0.0405(10) 0.0286(8) -0.0002(7) 0.0024(7)
C20 0.0230(8) 0.0389(10) 0.0389(9) 0.0184(8) 0.0019(7) 0.0053(7)

loop_
_atom_type_symbol
_atom_type_description
_atom_type_scat_dispersion_real
_atom_type_scat_dispersion_imag
_atom_type_scat_source
C C 0.0181 0.0091 'International Tables Vol C Tables 4.2.6.8 and 6.1.1.4'
H H 0.0000 0.0000 'International Tables Vol C Tables 4.2.6.8 and 6.1.1.4'
O O 0.0492 0.0322 'International Tables Vol C Tables 4.2.6.8 and 6.1.1.4'
P P 0.2955 0.4335 'International Tables Vol C Tables 4.2.6.8 and 6.1.1.4'

loop_
_geom_angle_atom_site_label_1
_geom_angle_atom_site_label_2
_geom_angle_atom_site_label_3
_geom_angle
_geom_angle_site_symmetry_1
_geom_angle_site_symmetry_3
_geom_angle_publ_flag
O3 P1 O4 116.90(6) . . ?
O3 P1 O5 113.90(6) . . ?
O3 P1 C1 113.43(6) . . ?
O4 P1 O5 102.34(6) . . ?
O4 P1 C1 101.40(6) . . ?
O5 P1 C1 107.49(7) . . ?
C15 O1 H1 109.5 . . ?
C12 O2 C16 116.36(11) . . ?
C17 O4 P1 123.62(9) . . ?
C19 O5 P1 118.20(10) . . ?
P1 C1 H1A 118.4 . . ?
C2 C1 P1 123.19(11) . . ?
C2 C1 H1A 118.4 . . ?
C1 C2 H2 118.5 . . ?
C1 C2 C3 122.98(13) . . ?
C3 C2 H2 118.5 . . ?
C2 C3 H3 107.3 . . ?
C2 C3 C4 108.96(11) . . ?
C2 C3 C10 114.19(11) . . ?
C4 C3 H3 107.3 . . ?
C10 C3 H3 107.3 . . ?
C10 C3 C4 111.42(11) . . ?
C5 C4 C3 120.47(13) . . ?
C9 C4 C3 120.99(13) . . ?
C9 C4 C5 118.51(14) . . ?
C4 C5 H5 119.7 . . ?
C6 C5 C4 120.67(14) . . ?
C6 C5 H5 119.7 . . ?
C5 C6 H6 119.8 . . ?
C7 C6 C5 120.36(15) . . ?
C7 C6 H6 119.8 . . ?
C6 C7 H7 120.3 . . ?
C6 C7 C8 119.38(15) . . ?
C8 C7 H7 120.3 . . ?
C7 C8 H8 120.0 . . ?
C9 C8 C7 119.91(15) . . ?
C9 C8 H8 120.0 . . ?
C4 C9 H9 119.4 . . ?
C8 C9 C4 121.17(14) . . ?
C8 C9 H9 119.4 . . ?
C11 C10 C3 123.54(12) . . ?
C11 C10 C15 118.86(13) . . ?
C15 C10 C3 117.59(12) . . ?
C10 C11 H11 119.5 . . ?
C10 C11 C12 121.05(13) . . ?
C12 C11 H11 119.5 . . ?
O2 C12 C11 115.83(13) . . ?
O2 C12 C13 124.45(13) . . ?
C13 C12 C11 119.71(13) . . ?
C12 C13 H13 120.2 . . ?
C12 C13 C14 119.64(13) . . ?
C14 C13 H13 120.2 . . ?
C13 C14 H14 119.6 . . ?
C15 C14 C13 120.83(13) . . ?
C15 C14 H14 119.6 . . ?
O1 C15 C10 117.17(12) . . ?
O1 C15 C14 122.93(12) . . ?
C14 C15 C10 119.90(13) . . ?
O2 C16 H16A 109.5 . . ?
O2 C16 H16B 109.5 . . ?
O2 C16 H16C 109.5 . . ?
H16A C16 H16B 109.5 . . ?
H16A C16 H16C 109.5 . . ?
H16B C16 H16C 109.5 . . ?
O4 C17 H17A 110.3 . . ?
O4 C17 H17B 110.3 . . ?
O4 C17 C18 107.31(12) . . ?
H17A C17 H17B 108.5 . . ?
C18 C17 H17A 110.3 . . ?
C18 C17 H17B 110.3 . . ?
C17 C18 H18A 109.5 . . ?
C17 C18 H18B 109.5 . . ?
C17 C18 H18C 109.5 . . ?
H18A C18 H18B 109.5 . . ?
H18A C18 H18C 109.5 . . ?
H18B C18 H18C 109.5 . . ?
O5 C19 H19A 110.1 . . ?
O5 C19 H19B 110.1 . . ?
O5 C19 C20 108.09(13) . . ?
H19A C19 H19B 108.4 . . ?
C20 C19 H19A 110.1 . . ?
C20 C19 H19B 110.1 . . ?
C19 C20 H20A 109.5 . . ?
C19 C20 H20B 109.5 . . ?
C19 C20 H20C 109.5 . . ?
H20A C20 H20B 109.5 . . ?
H20A C20 H20C 109.5 . . ?
H20B C20 H20C 109.5 . . ?

loop_
_geom_bond_atom_site_label_1
_geom_bond_atom_site_label_2
_geom_bond_distance
_geom_bond_site_symmetry_2
_geom_bond_publ_flag
P1 O3 1.4760(10) . ?
P1 O4 1.5613(10) . ?
P1 O5 1.5723(11) . ?
P1 C1 1.7710(15) . ?
O1 H1 0.8200 . ?
O1 C15 1.3659(16) . ?
O2 C12 1.3771(17) . ?
O2 C16 1.4319(18) . ?
O4 C17 1.4614(16) . ?
O5 C19 1.4631(18) . ?
C1 H1A 0.9300 . ?
C1 C2 1.326(2) . ?
C2 H2 0.9300 . ?
C2 C3 1.5069(19) . ?
C3 H3 0.9800 . ?
C3 C4 1.5290(19) . ?
C3 C10 1.5212(19) . ?
C4 C5 1.391(2) . ?
C4 C9 1.389(2) . ?
C5 H5 0.9300 . ?
C5 C6 1.390(2) . ?
C6 H6 0.9300 . ?
C6 C7 1.386(2) . ?
C7 H7 0.9300 . ?
C7 C8 1.392(2) . ?
C8 H8 0.9300 . ?
C8 C9 1.386(2) . ?
C9 H9 0.9300 . ?
C10 C11 1.3900(19) . ?
C10 C15 1.4084(19) . ?
C11 H11 0.9300 . ?
C11 C12 1.397(2) . ?
C12 C13 1.387(2) . ?
C13 H13 0.9300 . ?
C13 C14 1.395(2) . ?
C14 H14 0.9300 . ?
C14 C15 1.384(2) . ?
C16 H16A 0.9600 . ?
C16 H16B 0.9600 . ?
C16 H16C 0.9600 . ?
C17 H17A 0.9700 . ?
C17 H17B 0.9700 . ?
C17 C18 1.495(2) . ?
C18 H18A 0.9600 . ?
C18 H18B 0.9600 . ?
C18 H18C 0.9600 . ?
C19 H19A 0.9700 . ?
C19 H19B 0.9700 . ?
C19 C20 1.492(2) . ?
C20 H20A 0.9600 . ?
C20 H20B 0.9600 . ?
C20 H20C 0.9600 . ?

loop_
_geom_torsion_atom_site_label_1
_geom_torsion_atom_site_label_2
_geom_torsion_atom_site_label_3
_geom_torsion_atom_site_label_4
_geom_torsion
_geom_torsion_site_symmetry_1
_geom_torsion_site_symmetry_2
_geom_torsion_site_symmetry_3
_geom_torsion_site_symmetry_4
_geom_torsion_publ_flag
P1 O4 C17 C18 -144.99(12) . . . . ?
P1 O5 C19 C20 -168.63(13) . . . . ?
P1 C1 C2 C3 -177.07(11) . . . . ?
O2 C12 C13 C14 -179.91(14) . . . . ?
O3 P1 O4 C17 -66.74(12) . . . . ?
O3 P1 O5 C19 -45.66(14) . . . . ?
O3 P1 C1 C2 5.10(16) . . . . ?
O4 P1 O5 C19 -172.79(12) . . . . ?
O4 P1 C1 C2 131.29(13) . . . . ?
O5 P1 O4 C17 58.44(12) . . . . ?
O5 P1 C1 C2 -121.74(13) . . . . ?
C1 P1 O4 C17 169.41(11) . . . . ?
C1 P1 O5 C19 80.89(14) . . . . ?
C1 C2 C3 C4 120.78(15) . . . . ?
C1 C2 C3 C10 -113.94(16) . . . . ?
C2 C3 C4 C5 -103.50(15) . . . . ?
C2 C3 C4 C9 74.79(16) . . . . ?
C2 C3 C10 C11 -22.31(19) . . . . ?
C2 C3 C10 C15 158.47(12) . . . . ?
C3 C4 C5 C6 178.84(13) . . . . ?
C3 C4 C9 C8 -178.64(13) . . . . ?
C3 C10 C11 C12 -177.84(13) . . . . ?
C3 C10 C15 O1 -2.59(19) . . . . ?
C3 C10 C15 C14 177.50(13) . . . . ?
C4 C3 C10 C11 101.66(15) . . . . ?
C4 C3 C10 C15 -77.56(15) . . . . ?
C4 C5 C6 C7 -0.1(2) . . . . ?
C5 C4 C9 C8 -0.3(2) . . . . ?
C5 C6 C7 C8 -0.4(2) . . . . ?
C6 C7 C8 C9 0.6(2) . . . . ?
C7 C8 C9 C4 -0.2(2) . . . . ?
C9 C4 C5 C6 0.5(2) . . . . ?
C10 C3 C4 C5 129.62(14) . . . . ?
C10 C3 C4 C9 -52.09(17) . . . . ?
C10 C11 C12 O2 178.98(13) . . . . ?
C10 C11 C12 C13 0.0(2) . . . . ?
C11 C10 C15 O1 178.15(12) . . . . ?
C11 C10 C15 C14 -1.8(2) . . . . ?
C11 C12 C13 C14 -1.0(2) . . . . ?
C12 C13 C14 C15 0.6(2) . . . . ?
C13 C14 C15 O1 -179.14(13) . . . . ?
C13 C14 C15 C10 0.8(2) . . . . ?
C15 C10 C11 C12 1.4(2) . . . . ?
C16 O2 C12 C11 177.77(14) . . . . ?
C16 O2 C12 C13 -3.3(2) . . . . ?

loop_
_smtbx_masks_void_nr
_smtbx_masks_void_average_x
_smtbx_masks_void_average_y
_smtbx_masks_void_average_z
_smtbx_masks_void_volume
_smtbx_masks_void_count_electrons
_smtbx_masks_void_content
1 0.000 0.000 0.500 161.8 47.6 '1 diethylether'
2 0.000 0.500 0.000 161.8 47.6 '1 diethylether'
